data_4322319
loop_
_publ_author_name
'Corinne Rancurel'
'Daniel B. Leznoff'
'Jean-Pascal Sutter'
'St\'ephane Golhen'
'Lahc\`ene Ouahab'
'Janis Kliava'
'Olivier Kahn'

_publ_section_title
;
 Synthesis, Structure, and Magnetism of Mono- and Binuclear Manganese(II)
 Compounds of Nitronyl Nitroxide Substituted Phosphine Oxides
;
_journal_name_full 'Inorganic Chemistry'
_journal_page_first 4753
_journal_page_last 4758
_journal_paper_doi 10.1021/ic990527g
_journal_volume 38
_journal_year 1999
_chemical_formula_sum 'C70 H56 F24 Mn2 N4 O14 P2'
_chemical_formula_weight 1805.01
_chemical_name_systematic
; 
 ? 
;
_space_group_IT_number 14
_symmetry_cell_setting monoclinic
_symmetry_space_group_name_Hall '-P 2yab'
_symmetry_space_group_name_H-M 'P 1 21/a 1'
_atom_sites_solution_hydrogens geom
_atom_sites_solution_primary direct
_atom_sites_solution_secondary difmap
_audit_creation_method SHELXL-97
_cell_angle_alpha 90.00
_cell_angle_beta 98.49(2)
_cell_angle_gamma 90.00
_cell_formula_units_Z 2
_cell_length_a 12.463(6)
_cell_length_b 19.315(3)
_cell_length_c 17.084(9)
_cell_measurement_reflns_used 25
_cell_measurement_temperature 293(2)
_cell_measurement_theta_max 10.930
_cell_measurement_theta_min 5.240
_cell_volume 4067(3)
_computing_cell_refinement 'Nonius CAD4'
_computing_data_collection 'Nonius CAD4'
_computing_data_reduction MolEN
_computing_structure_refinement 'SHELXL-97 (Sheldrick, 1997)'
_computing_structure_solution 'SHELXS-97 (Sheldrick, 1990)'
_diffrn_ambient_temperature 293(2)
_diffrn_measured_fraction_theta_full 0.968
_diffrn_measured_fraction_theta_max 0.968
_diffrn_measurement_device_type 'Enraf-Nonius CAD4'
_diffrn_measurement_method q\2q
_diffrn_radiation_monochromator graphite
_diffrn_radiation_source 'fine-focus sealed tube'
_diffrn_radiation_type MoK\a
_diffrn_radiation_wavelength 0.71073
_diffrn_reflns_av_R_equivalents 0.0294
_diffrn_reflns_av_sigmaI/netI 0.0811
_diffrn_reflns_limit_h_max 15
_diffrn_reflns_limit_h_min 0
_diffrn_reflns_limit_k_max 23
_diffrn_reflns_limit_k_min 0
_diffrn_reflns_limit_l_max 20
_diffrn_reflns_limit_l_min -21
_diffrn_reflns_number 8346
_diffrn_reflns_theta_full 25.97
_diffrn_reflns_theta_max 25.97
_diffrn_reflns_theta_min 1.21
_diffrn_standards_decay_% 0.3
_diffrn_standards_interval_time 60
_diffrn_standards_number 3
_exptl_absorpt_coefficient_mu 0.466
_exptl_absorpt_correction_T_max 0.999837
_exptl_absorpt_correction_T_min 0.983021
_exptl_absorpt_correction_type '\y scan'
_exptl_crystal_colour black
_exptl_crystal_density_diffrn 1.474
_exptl_crystal_density_method 'not measured'
_exptl_crystal_description parallelepipedic
_exptl_crystal_F_000 1824
_exptl_crystal_size_max 0.45
_exptl_crystal_size_mid 0.40
_exptl_crystal_size_min 0.10
_refine_diff_density_max 0.644
_refine_diff_density_min -0.572
_refine_diff_density_rms 0.067
_refine_ls_extinction_method none
_refine_ls_goodness_of_fit_ref 1.021
_refine_ls_hydrogen_treatment mixed
_refine_ls_matrix_type full
_refine_ls_number_parameters 523
_refine_ls_number_reflns 7961
_refine_ls_number_restraints 12
_refine_ls_restrained_S_all 1.025
_refine_ls_R_factor_all 0.1706
_refine_ls_R_factor_gt 0.0683
_refine_ls_shift/su_max 0.001
_refine_ls_shift/su_mean 0.000
_refine_ls_structure_factor_coef Fsqd
_refine_ls_weighting_details 'w=1/[\s^2^(Fo^2^)+(0.1089P)^2^+2.1057P] where P=(Fo^2^+2Fc^2^)/3'
_refine_ls_weighting_scheme calc
_refine_ls_wR_factor_gt 0.1775
_refine_ls_wR_factor_ref 0.2213
_reflns_number_gt 3936
_reflns_number_total 7961
_reflns_threshold_expression >2sigma(I)
_cod_data_source_file ic990527g_2.cif
_cod_data_source_block 4
_cod_depositor_comments
;
The following automatic conversions were performed:

'_refine_ls_weighting_scheme' value 'calc
w=1/[\s^2^(Fo^2^)+(0.1089P)^2^+2.1057P] where P=(Fo^2^+2Fc^2^)/3' was
changed to 'calc'. New tag '_refine_ls_weighting_details' was
created. The value of the new tag was set to
'w=1/[\s^2^(Fo^2^)+(0.1089P)^2^+2.1057P] where P=(Fo^2^+2Fc^2^)/3'.

Automatic conversion script
Id: cif_fix_values 3143 2015-03-26 13:38:13Z robertas 
;
_cod_database_code 4322319

loop_
_symmetry_equiv_pos_as_xyz
'x, y, z'
'-x+1/2, y+1/2, -z'
'-x, -y, -z'
'x-1/2, -y-1/2, z'

loop_
_atom_site_label
_atom_site_type_symbol
_atom_site_fract_x
_atom_site_fract_y
_atom_site_fract_z
_atom_site_U_iso_or_equiv
_atom_site_adp_type
_atom_site_occupancy
_atom_site_calc_flag
_atom_site_refinement_flags
_atom_site_disorder_assembly
_atom_site_disorder_group
Mn1 Mn 0.88641(6) 0.50868(4) 0.25432(4) 0.0515(3) Uani 1 d . . .
O4 O 0.9913(3) 0.4419(2) 0.3354(2) 0.0644(10) Uani 1 d D . .
C27 C 1.0468(5) 0.3939(3) 0.3153(3) 0.0649(15) Uani 1 d D . .
C26 C 1.0802(9) 0.3421(5) 0.3821(5) 0.114(3) Uani 1 d D . .
F1 F 1.0703(5) 0.3610(3) 0.4509(3) 0.1356(19) Uani 1 d D . .
F2 F 1.1876(8) 0.3344(6) 0.3899(5) 0.264(6) Uani 1 d D . .
F3 F 1.0527(12) 0.2850(4) 0.3698(4) 0.299(8) Uani 1 d D . .
O3 O 1.0005(4) 0.4805(2) 0.1766(2) 0.0717(11) Uani 1 d D . .
C29 C 1.0523(5) 0.4255(3) 0.1793(3) 0.0685(16) Uani 1 d D . .
C30 C 1.0748(12) 0.4023(5) 0.0984(6) 0.184(7) Uani 1 d D . .
F5 F 1.0698(8) 0.4431(4) 0.0463(3) 0.206(4) Uani 1 d D . .
F6 F 1.1861(9) 0.4061(12) 0.1084(5) 0.446(14) Uani 1 d D . .
F4 F 1.0828(16) 0.3464(4) 0.0845(5) 0.360(11) Uani 1 d D . .
C28 C 1.0785(6) 0.3811(3) 0.2432(4) 0.0778(19) Uani 1 d . . .
H28 H 1.1187 0.3415 0.2368 0.093 Uiso 1 calc R . .
O6 O 0.7697(3) 0.5527(2) 0.1635(2) 0.0629(10) Uani 1 d . . .
O5 O 0.7976(4) 0.4144(2) 0.2171(3) 0.0864(13) Uani 1 d . . .
F10 F 0.7037(4) 0.6245(2) 0.0323(2) 0.1060(14) Uani 1 d . . .
F11 F 0.5619(4) 0.5976(3) 0.0779(3) 0.139(2) Uani 1 d . . .
F12 F 0.6076(4) 0.5424(3) -0.0189(2) 0.1304(18) Uani 1 d . . .
F7 F 0.7778(10) 0.2952(5) 0.1182(11) 0.318(9) Uani 1 d . . .
F8 F 0.6312(12) 0.3173(4) 0.0869(9) 0.329(9) Uani 1 d . . .
F9 F 0.6832(14) 0.2964(5) 0.1951(7) 0.291(8) Uani 1 d . . .
C35 C 0.6456(6) 0.5706(4) 0.0495(4) 0.0802(19) Uani 1 d . . .
C34 C 0.7086(4) 0.5220(3) 0.1096(3) 0.0616(15) Uani 1 d . . .
C33 C 0.6893(5) 0.4523(4) 0.1006(4) 0.0797(19) Uani 1 d . . .
H33 H 0.6437 0.4372 0.0558 0.096 Uiso 1 calc R . .
C32 C 0.7338(6) 0.4040(4) 0.1539(5) 0.0824(19) Uani 1 d . . .
P1 P 0.71089(10) 0.53483(7) 0.39107(8) 0.0493(4) Uani 1 d . . .
N2 N 0.9411(3) 0.3758(2) 0.7418(2) 0.0481(10) Uani 1 d . . .
N1 N 0.7699(3) 0.3593(3) 0.7456(3) 0.0665(14) Uani 1 d . . .
O1 O 0.6668(4) 0.3556(3) 0.7249(3) 0.1115(19) Uani 1 d . . .
O2 O 0.9694(2) 0.60477(18) 0.28141(19) 0.0503(8) Uani 1 d . . .
O7 O 0.8053(3) 0.5370(2) 0.3472(2) 0.0654(11) Uani 1 d . . .
C31 C 0.7081(14) 0.3285(6) 0.1424(10) 0.151(5) Uani 1 d . . .
C4 C 0.7492(4) 0.4941(3) 0.4860(3) 0.0473(12) Uani 1 d . . .
C5 C 0.8496(4) 0.4622(3) 0.5019(3) 0.0476(12) Uani 1 d . . .
H5 H 0.8956 0.4622 0.4637 0.057 Uiso 1 calc R . .
C6 C 0.8817(4) 0.4306(3) 0.5739(3) 0.0468(12) Uani 1 d . . .
H6 H 0.9503 0.4108 0.5848 0.056 Uiso 1 calc R . .
C1 C 0.8118(4) 0.4282(2) 0.6303(3) 0.0449(12) Uani 1 d . . .
C2 C 0.7134(4) 0.4612(3) 0.6154(3) 0.0578(14) Uani 1 d . . .
H2 H 0.6671 0.4609 0.6534 0.069 Uiso 1 calc R . .
C3 C 0.6828(4) 0.4945(3) 0.5448(3) 0.0650(16) Uani 1 d . . .
H3 H 0.6167 0.5177 0.5360 0.078 Uiso 1 calc R . .
C9 C 0.9410(4) 0.3238(3) 0.8079(3) 0.0574(14) Uani 1 d . . .
C7 C 0.8410(4) 0.3895(3) 0.7046(3) 0.0492(12) Uani 1 d . . .
C8 C 0.8214(5) 0.3334(4) 0.8252(4) 0.0746(19) Uani 1 d . . .
C10 C 0.7685(5) 0.2667(5) 0.8456(6) 0.127(4) Uani 1 d . . .
H10A H 0.7783 0.2320 0.8070 0.191 Uiso 1 calc R . .
H10B H 0.6924 0.2744 0.8457 0.191 Uiso 1 calc R . .
H10C H 0.8013 0.2514 0.8970 0.191 Uiso 1 calc R . .
C11 C 0.8080(6) 0.3895(5) 0.8843(4) 0.103(3) Uani 1 d . . .
H11A H 0.8418 0.4313 0.8697 0.154 Uiso 1 calc R . .
H11B H 0.8415 0.3752 0.9360 0.154 Uiso 1 calc R . .
H11C H 0.7322 0.3978 0.8849 0.154 Uiso 1 calc R . .
C12 C 0.9652(5) 0.2546(3) 0.7732(4) 0.0769(18) Uani 1 d . . .
H12A H 0.9092 0.2435 0.7302 0.115 Uiso 1 calc R . .
H12B H 0.9680 0.2196 0.8133 0.115 Uiso 1 calc R . .
H12C H 1.0338 0.2569 0.7541 0.115 Uiso 1 calc R . .
C13 C 1.0273(4) 0.3431(3) 0.8759(3) 0.0658(16) Uani 1 d . . .
H13A H 1.0095 0.3868 0.8974 0.099 Uiso 1 calc R . .
H13B H 1.0962 0.3466 0.8574 0.099 Uiso 1 calc R . .
H13C H 1.0311 0.3082 0.9162 0.099 Uiso 1 calc R . .
C14 C 0.6676(4) 0.6206(3) 0.4102(3) 0.0557(14) Uani 1 d . . .
C15 C 0.5673(6) 0.6337(4) 0.4335(4) 0.0805(19) Uani 1 d . . .
H15 H 0.5166 0.5983 0.4333 0.097 Uiso 1 calc R . .
C16 C 0.5435(8) 0.6998(4) 0.4569(5) 0.105(3) Uani 1 d . . .
H16 H 0.4771 0.7089 0.4735 0.126 Uiso 1 calc R . .
C17 C 0.6162(10) 0.7506(5) 0.4557(5) 0.116(3) Uani 1 d . . .
H17 H 0.5996 0.7946 0.4726 0.139 Uiso 1 calc R . .
C18 C 0.7127(8) 0.7403(4) 0.4306(5) 0.103(3) Uani 1 d . . .
H18 H 0.7606 0.7770 0.4284 0.124 Uiso 1 calc R . .
C19 C 0.7390(5) 0.6755(4) 0.4087(4) 0.0778(19) Uani 1 d . . .
H19 H 0.8060 0.6678 0.3924 0.093 Uiso 1 calc R . .
C20 C 0.5972(4) 0.4890(3) 0.3395(3) 0.0549(13) Uani 1 d . . .
C21 C 0.5414(5) 0.5169(4) 0.2717(3) 0.0735(18) Uani 1 d . . .
H21 H 0.5588 0.5610 0.2559 0.088 Uiso 1 calc R . .
C22 C 0.4605(6) 0.4804(5) 0.2272(4) 0.095(2) Uani 1 d . . .
H22 H 0.4241 0.4997 0.1810 0.114 Uiso 1 calc R . .
C23 C 0.4325(7) 0.4159(6) 0.2497(6) 0.113(3) Uani 1 d . . .
H23 H 0.3779 0.3913 0.2186 0.135 Uiso 1 calc R . .
C24 C 0.4843(7) 0.3880(5) 0.3172(7) 0.129(3) Uani 1 d . . .
H24 H 0.4639 0.3445 0.3333 0.155 Uiso 1 calc R . .
C25 C 0.5670(5) 0.4233(4) 0.3624(5) 0.089(2) Uani 1 d . . .
H25 H 0.6030 0.4034 0.4085 0.106 Uiso 1 calc R . .

loop_
_atom_site_aniso_label
_atom_site_aniso_U_11
_atom_site_aniso_U_22
_atom_site_aniso_U_33
_atom_site_aniso_U_23
_atom_site_aniso_U_13
_atom_site_aniso_U_12
Mn1 0.0481(4) 0.0608(5) 0.0455(4) 0.0027(4) 0.0071(3) -0.0013(4)
O4 0.076(3) 0.067(3) 0.050(2) 0.0035(19) 0.0095(19) 0.013(2)
C27 0.085(4) 0.054(4) 0.053(3) 0.003(3) 0.001(3) 0.007(3)
C26 0.165(9) 0.095(7) 0.077(6) 0.012(5) 0.004(6) 0.054(7)
F1 0.187(5) 0.151(5) 0.067(3) 0.035(3) 0.015(3) 0.059(4)
F2 0.243(9) 0.385(15) 0.174(7) 0.152(8) 0.060(6) 0.202(10)
F3 0.65(2) 0.081(4) 0.129(5) 0.046(4) -0.075(8) -0.110(8)
O3 0.097(3) 0.068(3) 0.055(2) 0.0117(19) 0.025(2) 0.025(2)
C29 0.079(4) 0.068(4) 0.060(4) -0.003(3) 0.015(3) 0.010(3)
C30 0.334(17) 0.107(8) 0.159(10) 0.051(7) 0.195(12) 0.131(10)
F5 0.402(12) 0.160(5) 0.075(3) 0.028(4) 0.099(5) 0.129(7)
F6 0.252(11) 0.98(4) 0.124(7) -0.048(15) 0.106(7) 0.216(18)
F4 0.88(3) 0.091(5) 0.161(8) -0.014(4) 0.255(15) 0.060(10)
C28 0.101(5) 0.065(4) 0.067(4) 0.002(3) 0.011(4) 0.029(4)
O6 0.060(2) 0.069(3) 0.054(2) -0.0067(19) -0.0101(18) -0.008(2)
O5 0.086(3) 0.069(3) 0.098(4) 0.007(3) -0.005(3) -0.018(2)
F10 0.115(3) 0.111(3) 0.084(3) 0.023(2) -0.012(2) -0.013(3)
F11 0.094(3) 0.191(6) 0.131(4) 0.042(4) 0.013(3) 0.052(3)
F12 0.163(4) 0.138(4) 0.070(3) -0.003(3) -0.046(3) -0.022(3)
F7 0.325(14) 0.110(6) 0.56(2) -0.156(10) 0.193(16) -0.054(7)
F8 0.389(16) 0.101(5) 0.412(17) -0.011(7) -0.224(14) -0.081(8)
F9 0.53(2) 0.116(6) 0.252(11) -0.021(6) 0.129(13) -0.165(9)
C35 0.074(5) 0.100(6) 0.061(4) 0.001(4) -0.006(3) -0.007(4)
C34 0.048(3) 0.081(5) 0.055(3) -0.009(3) 0.005(3) -0.004(3)
C33 0.082(5) 0.083(5) 0.069(4) -0.016(4) -0.003(3) -0.017(4)
C32 0.079(5) 0.077(5) 0.089(5) -0.011(4) 0.006(4) -0.015(4)
P1 0.0410(7) 0.0597(9) 0.0484(8) 0.0104(6) 0.0112(6) 0.0030(6)
N2 0.040(2) 0.058(3) 0.047(2) 0.003(2) 0.0070(19) -0.001(2)
N1 0.039(3) 0.090(4) 0.067(3) 0.031(3) -0.002(2) -0.012(2)
O1 0.055(3) 0.150(5) 0.126(4) 0.060(4) 0.001(3) -0.019(3)
O2 0.0367(18) 0.062(2) 0.053(2) -0.0020(17) 0.0079(15) -0.0041(16)
O7 0.048(2) 0.097(3) 0.054(2) 0.015(2) 0.0174(17) 0.003(2)
C31 0.186(12) 0.096(9) 0.168(12) -0.058(8) 0.012(10) -0.061(8)
C4 0.043(2) 0.052(3) 0.047(3) 0.006(2) 0.009(2) -0.002(2)
C5 0.040(3) 0.056(3) 0.049(3) -0.002(2) 0.014(2) 0.003(2)
C6 0.037(2) 0.049(3) 0.054(3) 0.003(2) 0.006(2) 0.005(2)
C1 0.042(3) 0.047(3) 0.045(3) 0.003(2) 0.007(2) -0.006(2)
C2 0.047(3) 0.076(4) 0.053(3) 0.023(3) 0.017(2) 0.011(3)
C3 0.046(3) 0.087(4) 0.066(4) 0.024(3) 0.021(3) 0.021(3)
C9 0.049(3) 0.068(4) 0.054(3) 0.015(3) 0.001(2) -0.005(3)
C7 0.042(3) 0.056(3) 0.050(3) 0.006(2) 0.007(2) 0.001(2)
C8 0.050(3) 0.096(5) 0.077(4) 0.040(4) 0.006(3) -0.006(3)
C10 0.066(4) 0.152(8) 0.161(8) 0.101(7) 0.006(5) -0.027(5)
C11 0.091(5) 0.145(8) 0.080(5) 0.018(5) 0.036(4) 0.026(5)
C12 0.091(4) 0.060(4) 0.071(4) 0.007(3) -0.017(3) -0.004(3)
C13 0.060(3) 0.083(4) 0.053(3) 0.003(3) 0.003(3) 0.002(3)
C14 0.052(3) 0.065(4) 0.048(3) 0.014(3) -0.001(2) 0.002(3)
C15 0.082(5) 0.073(5) 0.093(5) 0.016(4) 0.031(4) 0.021(4)
C16 0.122(7) 0.072(5) 0.129(7) 0.009(5) 0.049(6) 0.032(5)
C17 0.161(9) 0.069(6) 0.109(7) 0.002(5) -0.013(7) 0.021(6)
C18 0.109(6) 0.056(5) 0.128(7) 0.024(4) -0.036(5) -0.016(5)
C19 0.065(4) 0.078(5) 0.085(5) 0.029(4) -0.008(3) -0.005(4)
C20 0.042(3) 0.065(4) 0.060(3) -0.003(3) 0.012(2) 0.002(3)
C21 0.067(4) 0.098(5) 0.053(3) 0.006(3) 0.001(3) 0.001(3)
C22 0.079(5) 0.133(7) 0.065(4) -0.012(5) -0.011(4) 0.004(5)
C23 0.089(6) 0.127(8) 0.114(7) -0.034(6) -0.011(5) -0.019(6)
C24 0.113(7) 0.093(6) 0.167(10) 0.005(6) -0.025(7) -0.038(5)
C25 0.075(4) 0.078(5) 0.105(6) 0.013(4) -0.017(4) -0.012(4)

loop_
_atom_type_symbol
_atom_type_description
_atom_type_scat_dispersion_real
_atom_type_scat_dispersion_imag
_atom_type_scat_source
C C 0.0033 0.0016 'International Tables Vol C Tables 4.2.6.8 and 6.1.1.4'
H H 0.0000 0.0000 'International Tables Vol C Tables 4.2.6.8 and 6.1.1.4'
N N 0.0061 0.0033 'International Tables Vol C Tables 4.2.6.8 and 6.1.1.4'
Mn Mn 0.3368 0.7283 'International Tables Vol C Tables 4.2.6.8 and 6.1.1.4'
P P 0.1023 0.0942 'International Tables Vol C Tables 4.2.6.8 and 6.1.1.4'
O O 0.0106 0.0060 'International Tables Vol C Tables 4.2.6.8 and 6.1.1.4'
F F 0.0171 0.0103 'International Tables Vol C Tables 4.2.6.8 and 6.1.1.4'

loop_
_geom_angle_atom_site_label_1
_geom_angle_atom_site_label_2
_geom_angle_atom_site_label_3
_geom_angle
_geom_angle_site_symmetry_1
_geom_angle_site_symmetry_3
_geom_angle_publ_flag
O7 Mn1 O6 95.39(15) . . ?
O7 Mn1 O2 83.13(15) . . ?
O6 Mn1 O2 93.86(14) . . ?
O7 Mn1 O3 167.88(16) . . ?
O6 Mn1 O3 95.36(15) . . ?
O2 Mn1 O3 90.58(15) . . ?
O7 Mn1 O5 99.23(18) . . ?
O6 Mn1 O5 81.88(16) . . ?
O2 Mn1 O5 175.28(16) . . ?
O3 Mn1 O5 87.82(18) . . ?
O7 Mn1 O4 89.09(15) . . ?
O6 Mn1 O4 167.17(15) . . ?
O2 Mn1 O4 98.62(14) . . ?
O3 Mn1 O4 81.60(15) . . ?
O5 Mn1 O4 85.54(16) . . ?
C27 O4 Mn1 125.1(4) . . ?
O4 C27 C28 129.2(5) . . ?
O4 C27 C26 112.7(6) . . ?
C28 C27 C26 118.1(6) . . ?
F3 C26 F1 112.3(10) . . ?
F3 C26 F2 100.2(10) . . ?
F1 C26 F2 100.1(9) . . ?
F3 C26 C27 116.4(8) . . ?
F1 C26 C27 117.0(7) . . ?
F2 C26 C27 107.8(8) . . ?
C29 O3 Mn1 125.5(4) . . ?
O3 C29 C28 128.3(5) . . ?
O3 C29 C30 112.6(6) . . ?
C28 C29 C30 118.7(6) . . ?
F4 C30 F5 118.8(10) . . ?
F4 C30 F6 87.6(12) . . ?
F5 C30 F6 89.9(11) . . ?
F4 C30 C29 121.0(9) . . ?
F5 C30 C29 119.5(7) . . ?
F6 C30 C29 100.9(11) . . ?
C30 F6 F4 39.9(6) . . ?
C30 F4 F6 52.4(9) . . ?
C27 C28 C29 122.0(6) . . ?
C34 O6 Mn1 128.2(4) . . ?
C32 O5 Mn1 127.8(5) . . ?
F12 C35 F10 105.4(6) . . ?
F12 C35 F11 106.9(6) . . ?
F10 C35 F11 105.0(7) . . ?
F12 C35 C34 115.3(6) . . ?
F10 C35 C34 112.9(5) . . ?
F11 C35 C34 110.6(6) . . ?
O6 C34 C33 128.5(6) . . ?
O6 C34 C35 113.6(6) . . ?
C33 C34 C35 117.8(6) . . ?
C32 C33 C34 123.3(6) . . ?
O5 C32 C33 127.4(7) . . ?
O5 C32 C31 111.3(9) . . ?
C33 C32 C31 121.3(9) . . ?
O7 P1 C14 110.4(3) . . ?
O7 P1 C20 113.2(2) . . ?
C14 P1 C20 108.1(2) . . ?
O7 P1 C4 110.0(2) . . ?
C14 P1 C4 106.7(2) . . ?
C20 P1 C4 108.2(2) . . ?
O2 N2 C7 125.5(4) 3_766 . ?
O2 N2 C9 121.2(4) 3_766 . ?
C7 N2 C9 112.5(4) . . ?
O1 N1 C7 126.3(5) . . ?
O1 N1 C8 120.5(4) . . ?
C7 N1 C8 113.0(4) . . ?
N2 O2 Mn1 126.6(3) 3_766 . ?
P1 O7 Mn1 152.7(3) . . ?
F9 C31 F7 105.5(16) . . ?
F9 C31 F8 103.3(14) . . ?
F7 C31 F8 99.1(13) . . ?
F9 C31 C32 119.3(13) . . ?
F7 C31 C32 114.5(13) . . ?
F8 C31 C32 112.9(13) . . ?
C5 C4 C3 118.5(5) . . ?
C5 C4 P1 118.8(4) . . ?
C3 C4 P1 122.7(4) . . ?
C6 C5 C4 120.4(4) . . ?
C5 C6 C1 120.2(4) . . ?
C2 C1 C6 119.3(4) . . ?
C2 C1 C7 119.8(4) . . ?
C6 C1 C7 120.9(4) . . ?
C3 C2 C1 120.4(5) . . ?
C2 C3 C4 121.0(5) . . ?
C13 C9 C12 111.1(5) . . ?
C13 C9 N2 109.4(4) . . ?
C12 C9 N2 105.8(5) . . ?
C13 C9 C8 114.5(5) . . ?
C12 C9 C8 115.3(5) . . ?
N2 C9 C8 99.6(4) . . ?
N2 C7 N1 107.8(4) . . ?
N2 C7 C1 127.2(4) . . ?
N1 C7 C1 125.0(4) . . ?
N1 C8 C11 107.1(6) . . ?
N1 C8 C10 110.5(5) . . ?
C11 C8 C10 111.3(7) . . ?
N1 C8 C9 99.2(4) . . ?
C11 C8 C9 114.3(6) . . ?
C10 C8 C9 113.6(6) . . ?
C19 C14 C15 118.2(6) . . ?
C19 C14 P1 119.5(5) . . ?
C15 C14 P1 122.0(5) . . ?
C16 C15 C14 119.4(7) . . ?
C17 C16 C15 119.9(8) . . ?
C16 C17 C18 122.2(8) . . ?
C17 C18 C19 119.0(8) . . ?
C18 C19 C14 121.2(7) . . ?
C21 C20 C25 118.1(6) . . ?
C21 C20 P1 119.2(5) . . ?
C25 C20 P1 122.6(4) . . ?
C22 C21 C20 120.5(7) . . ?
C21 C22 C23 120.9(7) . . ?
C24 C23 C22 119.7(8) . . ?
C23 C24 C25 120.4(8) . . ?
C24 C25 C20 120.3(7) . . ?

loop_
_geom_bond_atom_site_label_1
_geom_bond_atom_site_label_2
_geom_bond_distance
_geom_bond_site_symmetry_2
_geom_bond_publ_flag
Mn1 O7 2.076(4) . ?
Mn1 O6 2.140(4) . ?
Mn1 O2 2.142(3) . ?
Mn1 O3 2.153(4) . ?
Mn1 O5 2.177(4) . ?
Mn1 O4 2.181(4) . ?
O4 C27 1.236(6) . ?
C27 C28 1.371(8) . ?
C27 C26 1.528(9) . ?
C26 F3 1.164(10) . ?
C26 F1 1.254(8) . ?
C26 F2 1.333(12) . ?
O3 C29 1.241(6) . ?
C29 C28 1.388(8) . ?
C29 C30 1.519(9) . ?
C30 F4 1.113(9) . ?
C30 F5 1.184(9) . ?
C30 F6 1.373(15) . ?
F6 F4 1.732(18) . ?
O6 C34 1.254(6) . ?
O5 C32 1.259(8) . ?
F10 C35 1.324(8) . ?
F11 C35 1.321(8) . ?
F12 C35 1.313(7) . ?
F7 C31 1.201(16) . ?
F8 C31 1.263(14) . ?
F9 C31 1.172(16) . ?
C35 C34 1.521(9) . ?
C34 C33 1.373(9) . ?
C33 C32 1.362(10) . ?
C32 C31 1.500(12) . ?
P1 O7 1.486(4) . ?
P1 C14 1.787(6) . ?
P1 C20 1.789(5) . ?
P1 C4 1.802(5) . ?
N2 O2 1.294(5) 3_766 ?
N2 C7 1.340(6) . ?
N2 C9 1.510(6) . ?
N1 O1 1.283(6) . ?
N1 C7 1.342(6) . ?
N1 C8 1.501(7) . ?
O2 N2 1.294(5) 3_766 ?
C4 C5 1.384(7) . ?
C4 C3 1.392(7) . ?
C5 C6 1.380(7) . ?
C6 C1 1.392(7) . ?
C1 C2 1.373(7) . ?
C1 C7 1.471(7) . ?
C2 C3 1.371(7) . ?
C9 C13 1.509(7) . ?
C9 C12 1.510(8) . ?
C9 C8 1.573(8) . ?
C8 C11 1.508(10) . ?
C8 C10 1.511(9) . ?
C14 C19 1.387(8) . ?
C14 C15 1.390(8) . ?
C15 C16 1.383(10) . ?
C16 C17 1.339(11) . ?
C17 C18 1.350(12) . ?
C18 C19 1.361(10) . ?
C20 C21 1.370(8) . ?
C20 C25 1.395(8) . ?
C21 C22 1.366(9) . ?
C22 C23 1.364(11) . ?
C23 C24 1.347(12) . ?
C24 C25 1.375(10) . ?
